data_2015013
loop_
_publ_author_name
'Portilla, Jaime'
'Serrano, Hugo'
'Cobo, Justo'
'Low, John N.'
'Glidewell, Christopher'

_publ_section_title
;Two isomeric
 10-methyl-8-phenyl-11-pyridyl-6,8-dihydro-5<i>H</i>-benzo[<i>f</i>]pyrazolo[3,4-<i>b</i>]quinolines:
 cyclic hydrogen-bonded tetramers <i>versus</i> isolated molecules
;
_journal_coeditor_code GG1280
_journal_issue 8
_journal_name_full 'Acta Crystallographica Section C'
_journal_page_first o490
_journal_page_last o492
_journal_paper_doi 10.1107/S0108270105021876
_journal_volume 61
_journal_year 2005
_chemical_formula_iupac 'C26 H20 N4'
_chemical_formula_moiety 'C26 H20 N4'
_chemical_formula_sum 'C26 H20 N4'
_chemical_formula_weight 388.46
_chemical_name_systematic
;
10-methyl-8-phenyl-11-(4-pyridyl)-6,8-dihydro-5H-
benzo[f]pyrazolo[3,4-b]quinoline
;
_space_group_IT_number 18
_symmetry_cell_setting orthorhombic
_symmetry_space_group_name_Hall 'P 2 2ab'
_symmetry_space_group_name_H-M 'P 21 21 2'
_atom_sites_solution_hydrogens geom
_atom_sites_solution_primary direct
_atom_sites_solution_secondary difmap
_cell_angle_alpha 90.00
_cell_angle_beta 90.00
_cell_angle_gamma 90.00
_cell_formula_units_Z 8
_cell_length_a 18.6288(8)
_cell_length_b 19.1956(8)
_cell_length_c 10.8885(3)
_cell_measurement_reflns_used 4952
_cell_measurement_temperature 120(2)
_cell_measurement_theta_max 27.53
_cell_measurement_theta_min 3.58
_cell_volume 3893.6(3)
_computing_cell_refinement 'DENZO (Otwinowski & Minor, 1997) and COLLECT'
_computing_data_collection 'COLLECT (Hooft, 1999)'
_computing_data_reduction 'DENZO and COLLECT'
_computing_molecular_graphics 'PLATON (Spek, 2003)'
_computing_publication_material 'SHELXL97 and PRPKAPPA (Ferguson, 1999)'
_computing_structure_refinement 'OSCAIL and SHELXL97 (Sheldrick, 1997)'
_computing_structure_solution 'OSCAIL (McArdle, 2003) and SHELXS97 (Sheldrick, 1997)'
_diffrn_ambient_temperature 120(2)
_diffrn_detector_area_resol_mean 9.091
_diffrn_measured_fraction_theta_full 0.995
_diffrn_measured_fraction_theta_max 0.995
_diffrn_measurement_device_type 'Bruker Nonius KappaCCD area-detector'
_diffrn_measurement_method '\f and \w'
_diffrn_radiation_monochromator graphite
_diffrn_radiation_source 'Bruker Nonius FR91 rotating anode'
_diffrn_radiation_type 'Mo K\a'
_diffrn_radiation_wavelength 0.71073
_diffrn_reflns_av_R_equivalents 0.0745
_diffrn_reflns_av_sigmaI/netI 0.0802
_diffrn_reflns_limit_h_max 23
_diffrn_reflns_limit_h_min -24
_diffrn_reflns_limit_k_max 24
_diffrn_reflns_limit_k_min -18
_diffrn_reflns_limit_l_max 14
_diffrn_reflns_limit_l_min -14
_diffrn_reflns_number 25232
_diffrn_reflns_theta_full 27.53
_diffrn_reflns_theta_max 27.53
_diffrn_reflns_theta_min 3.58
_diffrn_standards_decay_% 0
_exptl_absorpt_coefficient_mu 0.080
_exptl_absorpt_correction_T_max 0.992
_exptl_absorpt_correction_T_min 0.976
_exptl_absorpt_correction_type multi-scan
_exptl_absorpt_process_details '(SADABS; Sheldrick, 2003)'
_exptl_crystal_colour yellow
_exptl_crystal_density_diffrn 1.325
_exptl_crystal_density_method 'not measured'
_exptl_crystal_description lath
_exptl_crystal_F_000 1632
_exptl_crystal_size_max 0.42
_exptl_crystal_size_mid 0.18
_exptl_crystal_size_min 0.10
_refine_diff_density_max 0.259
_refine_diff_density_min -0.306
_refine_ls_extinction_method none
_refine_ls_goodness_of_fit_ref 1.062
_refine_ls_hydrogen_treatment constr
_refine_ls_matrix_type full
_refine_ls_number_parameters 543
_refine_ls_number_reflns 4952
_refine_ls_number_restraints 0
_refine_ls_restrained_S_all 1.062
_refine_ls_R_factor_all 0.1002
_refine_ls_R_factor_gt 0.0647
_refine_ls_shift/su_max 0.000
_refine_ls_shift/su_mean 0.000
_refine_ls_structure_factor_coef Fsqd
_refine_ls_weighting_details 'w = 1/[\s^2^(Fo^2^)+(0.0545P)^2^+3.0251P] where P=(Fo^2^+2Fc^2^)/3'
_refine_ls_weighting_scheme calc
_refine_ls_wR_factor_gt 0.1372
_refine_ls_wR_factor_ref 0.1519
_reflns_number_gt 3590
_reflns_number_total 4952
_reflns_threshold_expression I>2\s(I)
_cod_data_source_file gg1280.cif
_cod_data_source_block II
_cod_database_code 2015013
_cod_database_fobs_code 2015013

loop_
_symmetry_equiv_pos_as_xyz
'x, y, z'
'-x, -y, z'
'-x+1/2, y+1/2, -z'
'x+1/2, -y+1/2, -z'

loop_
_atom_site_label
_atom_site_fract_x
_atom_site_fract_y
_atom_site_fract_z
_atom_site_U_iso_or_equiv
_atom_site_adp_type
_atom_site_calc_flag
_atom_site_refinement_flags
_atom_site_occupancy
_atom_site_disorder_assembly
_atom_site_disorder_group
_atom_site_type_symbol
N17 0.24040(19) 0.77900(18) 0.3666(3) 0.0244(8) Uani d . 1 . . N
N18 0.23840(18) 0.66625(18) 0.2655(3) 0.0243(8) Uani d . 1 . . N
N19 0.27873(19) 0.60594(19) 0.2693(3) 0.0257(8) Uani d . 1 . . N
N124 0.5501(2) 0.6209(2) 0.6319(3) 0.0345(9) Uani d . 1 . . N
C10a 0.3246(2) 0.6837(2) 0.4041(4) 0.0227(9) Uani d . 1 . . C
C11 0.4417(2) 0.8361(2) 0.6466(4) 0.0269(10) Uani d . 1 . . C
C11a 0.3382(2) 0.7901(2) 0.5171(4) 0.0235(9) Uani d . 1 . . C
C11b 0.3702(2) 0.8398(2) 0.6088(4) 0.0241(9) Uani d . 1 . . C
C12 0.4682(2) 0.8818(2) 0.7354(4) 0.0316(11) Uani d . 1 . . C
C13 0.4243(3) 0.9317(3) 0.7864(4) 0.0325(11) Uani d . 1 . . C
C14 0.3543(3) 0.9378(2) 0.7463(4) 0.0309(11) Uani d . 1 . . C
C14a 0.3266(2) 0.8925(2) 0.6574(4) 0.0254(9) Uani d . 1 . . C
C15 0.2524(3) 0.9024(2) 0.6097(4) 0.0302(10) Uani d . 1 . . C
C16 0.2503(3) 0.8877(2) 0.4732(4) 0.0291(10) Uani d . 1 . . C
C16a 0.2767(2) 0.8150(2) 0.4505(4) 0.0242(9) Uani d . 1 . . C
C17a 0.2653(2) 0.7142(2) 0.3472(3) 0.0237(9) Uani d . 1 . . C
C101 0.3804(2) 0.5576(2) 0.3777(5) 0.0338(11) Uani d . 1 . . C
C110 0.3296(2) 0.6153(2) 0.3519(4) 0.0244(9) Uani d . 1 . . C
C111 0.3625(2) 0.7230(2) 0.4923(4) 0.0240(9) Uani d . 1 . . C
C121 0.4275(2) 0.6897(2) 0.5459(4) 0.0232(9) Uani d . 1 . . C
C122 0.4294(2) 0.6607(2) 0.6633(4) 0.0290(10) Uani d . 1 . . C
C123 0.4914(3) 0.6271(2) 0.7008(4) 0.0324(11) Uani d . 1 . . C
C125 0.5478(2) 0.6490(2) 0.5195(4) 0.0309(11) Uani d . 1 . . C
C126 0.4886(2) 0.6829(2) 0.4734(4) 0.0254(9) Uani d . 1 . . C
C181 0.1812(2) 0.6721(2) 0.1794(3) 0.0230(9) Uani d . 1 . . C
C182 0.1736(3) 0.6213(2) 0.0893(4) 0.0319(11) Uani d . 1 . . C
C183 0.1187(3) 0.6268(3) 0.0048(4) 0.0350(11) Uani d . 1 . . C
C184 0.0729(2) 0.6826(3) 0.0063(4) 0.0327(11) Uani d . 1 . . C
C185 0.0812(3) 0.7332(3) 0.0958(4) 0.0371(12) Uani d . 1 . . C
C186 0.1341(2) 0.7283(2) 0.1826(4) 0.0292(10) Uani d . 1 . . C
N27 0.22061(19) 0.23995(18) 0.1360(3) 0.0245(8) Uani d . 1 . . N
N28 0.33362(19) 0.24184(18) 0.2434(3) 0.0246(8) Uani d . 1 . . N
N29 0.39404(19) 0.28351(18) 0.2435(3) 0.0265(8) Uani d . 1 . . N
N224 0.3758(2) 0.5496(2) -0.1165(4) 0.0383(10) Uani d . 1 . . N
C20A 0.3137(2) 0.3276(2) 0.1086(4) 0.0236(9) Uani d . 1 . . C
C21 0.1554(2) 0.4384(2) -0.1343(4) 0.0299(10) Uani d . 1 . . C
C21a 0.2072(2) 0.3368(2) -0.0115(4) 0.0233(9) Uani d . 1 . . C
C21b 0.1563(2) 0.3674(2) -0.1041(4) 0.0232(9) Uani d . 1 . . C
C22 0.1091(3) 0.4639(2) -0.2239(4) 0.0341(11) Uani d . 1 . . C
C23 0.0617(3) 0.4189(3) -0.2828(4) 0.0332(11) Uani d . 1 . . C
C24 0.0608(2) 0.3497(2) -0.2515(4) 0.0310(10) Uani d . 1 . . C
C24a 0.1066(2) 0.3228(2) -0.1602(4) 0.0243(9) Uani d . 1 . . C
C25 0.1003(3) 0.2484(2) -0.1187(4) 0.0286(10) Uani d . 1 . . C
C26 0.1113(2) 0.2450(2) 0.0192(4) 0.0288(10) Uani d . 1 . . C
C26a 0.1832(2) 0.2752(2) 0.0507(4) 0.0241(9) Uani d . 1 . . C
C27a 0.2842(2) 0.2678(2) 0.1605(4) 0.0233(9) Uani d . 1 . . C
C201 0.4418(2) 0.3862(2) 0.1431(4) 0.0325(11) Uani d . 1 . . C
C210 0.3833(2) 0.3342(2) 0.1632(4) 0.0257(9) Uani d . 1 . . C
C211 0.2733(2) 0.3640(2) 0.0188(4) 0.0236(9) Uani d . 1 . . C
C221 0.3062(2) 0.4283(2) -0.0320(4) 0.0227(9) Uani d . 1 . . C
C222 0.3354(2) 0.4315(2) -0.1502(4) 0.0279(10) Uani d . 1 . . C
C223 0.3698(3) 0.4922(2) -0.1862(4) 0.0331(11) Uani d . 1 . . C
C225 0.3472(3) 0.5456(2) -0.0034(4) 0.0318(11) Uani d . 1 . . C
C226 0.3135(2) 0.4873(2) 0.0405(4) 0.0264(10) Uani d . 1 . . C
C281 0.3289(2) 0.1829(2) 0.3225(4) 0.0234(9) Uani d . 1 . . C
C282 0.3770(3) 0.1783(2) 0.4203(4) 0.0315(11) Uani d . 1 . . C
C283 0.3738(3) 0.1213(3) 0.4972(4) 0.0342(11) Uani d . 1 . . C
C284 0.3239(3) 0.0694(2) 0.4800(4) 0.0329(11) Uani d . 1 . . C
C285 0.2760(3) 0.0749(2) 0.3829(4) 0.0362(11) Uani d . 1 . . C
C286 0.2785(2) 0.1314(2) 0.3042(4) 0.0284(10) Uani d . 1 . . C
H10A 0.3702 0.5184 0.3226 0.051 Uiso calc R 1 . . H
H10B 0.3748 0.5424 0.4631 0.051 Uiso calc R 1 . . H
H10C 0.4297 0.5737 0.3643 0.051 Uiso calc R 1 . . H
H11 0.4727 0.8022 0.6115 0.032 Uiso calc R 1 . . H
H12 0.5169 0.8784 0.7608 0.038 Uiso calc R 1 . . H
H13 0.4421 0.9617 0.8488 0.039 Uiso calc R 1 . . H
H14 0.3245 0.9733 0.7795 0.037 Uiso calc R 1 . . H
H15A 0.2365 0.9508 0.6254 0.036 Uiso calc R 1 . . H
H15B 0.2192 0.8705 0.6529 0.036 Uiso calc R 1 . . H
H16A 0.2006 0.8927 0.4423 0.035 Uiso calc R 1 . . H
H16B 0.2811 0.9215 0.4291 0.035 Uiso calc R 1 . . H
H122 0.3891 0.6639 0.7164 0.035 Uiso calc R 1 . . H
H123 0.4921 0.6073 0.7807 0.039 Uiso calc R 1 . . H
H125 0.5892 0.6453 0.4689 0.037 Uiso calc R 1 . . H
H126 0.4894 0.7016 0.3927 0.030 Uiso calc R 1 . . H
H182 0.2060 0.5832 0.0859 0.038 Uiso calc R 1 . . H
H183 0.1126 0.5914 -0.0552 0.042 Uiso calc R 1 . . H
H184 0.0360 0.6866 -0.0534 0.039 Uiso calc R 1 . . H
H185 0.0496 0.7720 0.0970 0.045 Uiso calc R 1 . . H
H186 0.1386 0.7629 0.2444 0.035 Uiso calc R 1 . . H
H20A 0.4845 0.3723 0.1894 0.049 Uiso calc R 1 . . H
H20B 0.4257 0.4321 0.1713 0.049 Uiso calc R 1 . . H
H20C 0.4534 0.3885 0.0554 0.049 Uiso calc R 1 . . H
H21 0.1868 0.4696 -0.0930 0.036 Uiso calc R 1 . . H
H22 0.1098 0.5119 -0.2449 0.041 Uiso calc R 1 . . H
H23 0.0301 0.4360 -0.3443 0.040 Uiso calc R 1 . . H
H24 0.0285 0.3193 -0.2923 0.037 Uiso calc R 1 . . H
H25A 0.1369 0.2195 -0.1606 0.034 Uiso calc R 1 . . H
H25B 0.0523 0.2300 -0.1400 0.034 Uiso calc R 1 . . H
H26A 0.0730 0.2716 0.0614 0.035 Uiso calc R 1 . . H
H26B 0.1088 0.1960 0.0472 0.035 Uiso calc R 1 . . H
H222 0.3318 0.3930 -0.2046 0.034 Uiso calc R 1 . . H
H223 0.3907 0.4932 -0.2658 0.040 Uiso calc R 1 . . H
H225 0.3506 0.5851 0.0487 0.038 Uiso calc R 1 . . H
H226 0.2949 0.4873 0.1217 0.032 Uiso calc R 1 . . H
H282 0.4116 0.2139 0.4337 0.038 Uiso calc R 1 . . H
H283 0.4068 0.1178 0.5635 0.041 Uiso calc R 1 . . H
H284 0.3223 0.0304 0.5338 0.039 Uiso calc R 1 . . H
H285 0.2411 0.0395 0.3704 0.043 Uiso calc R 1 . . H
H286 0.2456 0.1346 0.2377 0.034 Uiso calc R 1 . . H

loop_
_atom_site_aniso_label
_atom_site_aniso_U_11
_atom_site_aniso_U_22
_atom_site_aniso_U_33
_atom_site_aniso_U_12
_atom_site_aniso_U_13
_atom_site_aniso_U_23
C11 0.029(2) 0.029(2) 0.023(2) -0.001(2) 0.0010(18) -0.0027(18)
C12 0.028(2) 0.036(3) 0.031(2) -0.005(2) -0.002(2) 0.000(2)
C13 0.036(3) 0.038(3) 0.023(2) -0.010(2) -0.002(2) -0.003(2)
C14 0.039(3) 0.035(3) 0.018(2) 0.000(2) 0.006(2) -0.0040(19)
C14a 0.028(2) 0.027(2) 0.021(2) -0.004(2) 0.0049(18) 0.0020(17)
C15 0.036(3) 0.032(3) 0.023(2) 0.005(2) 0.0027(19) 0.0020(18)
C16 0.028(2) 0.031(3) 0.028(2) 0.001(2) 0.001(2) 0.0015(19)
C16a 0.025(2) 0.028(2) 0.020(2) -0.0077(19) 0.0022(18) 0.0038(17)
N17 0.026(2) 0.0255(19) 0.0215(17) 0.0000(16) 0.0017(15) 0.0013(15)
C17a 0.026(2) 0.027(2) 0.018(2) -0.001(2) 0.0052(18) 0.0029(17)
N18 0.0231(19) 0.0294(19) 0.0204(17) 0.0029(16) -0.0049(15) -0.0024(15)
C181 0.023(2) 0.031(2) 0.0145(18) -0.007(2) -0.0010(16) -0.0002(17)
C182 0.033(3) 0.035(3) 0.027(2) 0.005(2) -0.004(2) -0.0052(19)
C183 0.034(3) 0.050(3) 0.022(2) -0.003(2) -0.0017(19) -0.007(2)
C184 0.027(2) 0.047(3) 0.024(2) -0.004(2) -0.0060(19) 0.003(2)
C185 0.034(3) 0.037(3) 0.040(3) 0.003(2) -0.009(2) 0.003(2)
C186 0.025(2) 0.032(3) 0.031(2) -0.005(2) -0.0036(19) -0.001(2)
N19 0.0257(19) 0.029(2) 0.0221(18) 0.0021(17) 0.0000(16) 0.0001(15)
C110 0.024(2) 0.026(2) 0.023(2) -0.0020(19) 0.0029(18) 0.0019(17)
C101 0.029(3) 0.028(2) 0.044(3) 0.000(2) -0.003(2) -0.001(2)
C10a 0.025(2) 0.022(2) 0.0212(19) -0.0014(19) 0.0026(17) 0.0020(16)
C111 0.023(2) 0.030(2) 0.019(2) -0.0012(19) 0.0031(17) 0.0044(18)
C121 0.024(2) 0.024(2) 0.021(2) -0.0019(18) -0.0009(18) -0.0001(17)
C122 0.028(2) 0.034(3) 0.025(2) -0.004(2) -0.0004(19) 0.0041(19)
C123 0.029(2) 0.037(3) 0.031(2) -0.003(2) -0.004(2) 0.015(2)
N124 0.028(2) 0.043(2) 0.033(2) 0.0027(19) -0.0035(17) 0.0095(19)
C125 0.026(2) 0.040(3) 0.026(2) 0.002(2) 0.0003(19) 0.005(2)
C126 0.025(2) 0.025(2) 0.026(2) -0.0036(19) -0.0008(18) 0.0028(18)
C11a 0.024(2) 0.028(2) 0.0184(19) -0.0013(19) 0.0044(17) 0.0036(17)
C11b 0.027(2) 0.027(2) 0.0183(19) -0.0040(19) 0.0026(17) 0.0026(17)
C21 0.028(2) 0.032(3) 0.029(2) 0.001(2) -0.005(2) -0.004(2)
C22 0.037(3) 0.034(3) 0.032(2) 0.008(2) 0.000(2) 0.004(2)
C23 0.035(3) 0.039(3) 0.026(2) 0.006(2) -0.003(2) -0.001(2)
C24 0.033(3) 0.041(3) 0.019(2) 0.000(2) -0.0006(19) -0.007(2)
C24a 0.023(2) 0.032(2) 0.0187(19) -0.001(2) 0.0051(17) -0.0035(18)
C25 0.032(2) 0.027(2) 0.027(2) -0.003(2) 0.0037(19) -0.0066(19)
C26 0.030(2) 0.028(2) 0.028(2) -0.006(2) -0.0051(19) -0.0009(19)
C26a 0.022(2) 0.024(2) 0.026(2) -0.0023(19) 0.0042(18) -0.0064(17)
N27 0.0250(19) 0.026(2) 0.0226(17) 0.0005(16) 0.0008(15) -0.0033(15)
C27a 0.026(2) 0.025(2) 0.019(2) -0.0010(19) 0.0022(17) -0.0028(17)
N28 0.0250(19) 0.0257(19) 0.0230(17) 0.0000(16) -0.0032(15) 0.0051(15)
C281 0.027(2) 0.023(2) 0.020(2) 0.005(2) 0.0035(18) 0.0019(17)
C282 0.035(3) 0.031(3) 0.029(2) -0.006(2) -0.004(2) 0.0043(19)
C283 0.042(3) 0.040(3) 0.020(2) 0.002(2) -0.007(2) 0.003(2)
C284 0.042(3) 0.033(3) 0.024(2) 0.004(2) 0.006(2) 0.0041(19)
C285 0.037(3) 0.029(3) 0.044(3) -0.006(2) -0.005(2) 0.001(2)
C286 0.030(2) 0.027(2) 0.028(2) 0.004(2) -0.0048(19) 0.0006(19)
N29 0.028(2) 0.0260(19) 0.0250(18) -0.0006(17) -0.0015(16) 0.0007(15)
C210 0.029(2) 0.025(2) 0.023(2) 0.002(2) 0.0011(18) -0.0001(18)
C201 0.027(2) 0.036(3) 0.034(2) 0.000(2) -0.002(2) 0.004(2)
C20A 0.026(2) 0.024(2) 0.0208(19) -0.0032(19) 0.0015(17) -0.0020(17)
C211 0.029(2) 0.022(2) 0.020(2) 0.0009(19) 0.0036(18) -0.0040(17)
C221 0.022(2) 0.023(2) 0.023(2) 0.0025(18) 0.0004(17) 0.0036(17)
C222 0.030(2) 0.029(2) 0.025(2) 0.005(2) -0.0012(19) 0.0009(18)
C223 0.042(3) 0.032(3) 0.025(2) 0.003(2) 0.011(2) 0.004(2)
N224 0.042(2) 0.029(2) 0.044(2) 0.001(2) 0.009(2) 0.0025(19)
C225 0.035(3) 0.029(3) 0.031(2) -0.001(2) 0.010(2) -0.0023(19)
C226 0.031(2) 0.029(2) 0.019(2) 0.002(2) 0.0032(18) -0.0006(17)
C21a 0.025(2) 0.023(2) 0.023(2) 0.0012(19) 0.0024(17) -0.0049(17)
C21b 0.020(2) 0.030(2) 0.0199(19) 0.0057(19) 0.0056(17) 0.0003(17)

loop_
_atom_type_symbol
_atom_type_description
_atom_type_scat_dispersion_real
_atom_type_scat_dispersion_imag
_atom_type_scat_source
C C 0.0033 0.0016 'International Tables Vol C Tables 4.2.6.8 and 6.1.1.4'
H H 0.0000 0.0000 'International Tables Vol C Tables 4.2.6.8 and 6.1.1.4'
N N 0.0061 0.0033 'International Tables Vol C Tables 4.2.6.8 and 6.1.1.4'

loop_
_geom_angle_atom_site_label_1
_geom_angle_atom_site_label_2
_geom_angle_atom_site_label_3
_geom_angle
_geom_angle_publ_flag
C12 C11 C11b 120.7(4) no
C12 C11 H11 119.7 no
C11b C11 H11 119.7 no
C13 C12 C11 120.5(4) no
C13 C12 H12 119.8 no
C11 C12 H12 119.8 no
C12 C13 C14 119.5(4) no
C12 C13 H13 120.2 no
C14 C13 H13 120.2 no
C13 C14 C14a 121.0(4) no
C13 C14 H14 119.5 no
C14a C14 H14 119.5 no
C14 C14a C11b 119.7(4) no
C14 C14a C15 120.3(4) no
C11b C14a C15 119.9(4) no
C14a C15 C16 110.1(4) no
C14a C15 H15A 109.6 no
C16 C15 H15A 109.6 no
C14a C15 H15B 109.6 no
C16 C15 H15B 109.6 no
H15A C15 H15B 108.2 no
C16a C16 C15 109.1(4) no
C16a C16 H16A 109.9 no
C15 C16 H16A 109.9 no
C16a C16 H16B 109.9 no
C15 C16 H16B 109.9 no
H16A C16 H16B 108.3 no
N17 C16a C11a 125.3(4) no
N17 C16a C16 115.5(4) no
C11a C16a C16 119.2(4) no
C16a N17 C17a 114.4(4) no
N17 C17a N18 126.6(4) no
N17 C17a C10a 126.3(4) no
N18 C17a C10a 107.1(4) no
C17a N18 N19 110.1(3) no
C17a N18 C181 130.2(4) no
N19 N18 C181 119.5(3) no
C182 C181 C186 119.9(4) no
C182 C181 N18 119.0(4) no
C186 C181 N18 121.1(4) no
C183 C182 C181 119.5(4) no
C183 C182 H182 120.3 no
C181 C182 H182 120.3 no
C184 C183 C182 120.9(4) no
C184 C183 H183 119.5 no
C182 C183 H183 119.5 no
C183 C184 C185 119.1(4) no
C183 C184 H184 120.4 no
C185 C184 H184 120.4 no
C186 C185 C184 121.3(5) no
C186 C185 H185 119.4 no
C184 C185 H185 119.4 no
C185 C186 C181 119.3(4) no
C185 C186 H186 120.3 no
C181 C186 H186 120.3 no
C110 N19 N18 107.3(3) no
N19 C110 C10a 110.4(4) no
N19 C110 C101 119.0(4) no
C10a C110 C101 130.6(4) no
C110 C101 H10A 109.5 no
C110 C101 H10B 109.5 no
H10A C101 H10B 109.5 no
C110 C101 H10C 109.5 no
H10A C101 H10C 109.5 no
H10B C101 H10C 109.5 no
C17a C10a C111 118.3(4) no
C17a C10a C110 105.1(4) no
C111 C10a C110 136.6(4) no
C11a C111 C10a 117.6(4) no
C11a C111 C121 125.9(4) no
C10a C111 C121 116.4(4) no
C126 C121 C122 117.4(4) no
C126 C121 C111 118.9(4) no
C122 C121 C111 123.5(4) no
C123 C122 C121 118.6(4) no
C123 C122 H122 120.7 no
C121 C122 H122 120.7 no
N124 C123 C122 124.1(4) no
N124 C123 H123 117.9 no
C122 C123 H123 117.9 no
C123 N124 C125 117.0(4) no
N124 C125 C126 123.3(4) no
N124 C125 H125 118.4 no
C126 C125 H125 118.4 no
C125 C126 C121 119.6(4) no
C125 C126 H126 120.2 no
C121 C126 H126 120.2 no
C111 C11a C16a 118.0(4) no
C111 C11a C11b 125.9(4) no
C16a C11a C11b 116.0(4) no
C11 C11b C14a 118.6(4) no
C11 C11b C11a 122.8(4) no
C14a C11b C11a 118.6(4) no
C22 C21 C21b 120.9(4) no
C22 C21 H21 119.5 no
C21b C21 H21 119.5 no
C21 C22 C23 119.9(4) no
C21 C22 H22 120.1 no
C23 C22 H22 120.1 no
C24 C23 C22 119.6(4) no
C24 C23 H23 120.2 no
C22 C23 H23 120.2 no
C23 C24 C24a 121.6(4) no
C23 C24 H24 119.2 no
C24a C24 H24 119.2 no
C21b C24a C24 118.9(4) no
C21b C24a C25 120.1(4) no
C24 C24a C25 120.9(4) no
C24a C25 C26 109.2(4) no
C24a C25 H25A 109.8 no
C26 C25 H25A 109.8 no
C24a C25 H25B 109.8 no
C26 C25 H25B 109.8 no
H25A C25 H25B 108.3 no
C26a C26 C25 109.3(4) no
C26a C26 H26A 109.8 no
C25 C26 H26A 109.8 no
C26a C26 H26B 109.8 no
C25 C26 H26B 109.8 no
H26A C26 H26B 108.3 no
N27 C26a C21a 125.4(4) no
N27 C26a C26 115.3(4) no
C21a C26a C26 119.3(4) no
C27a N27 C26a 113.5(4) no
N27 C27a N28 125.5(4) no
N27 C27a C20A 127.1(4) no
N28 C27a C20A 107.4(4) no
N29 N28 C27a 109.6(3) no
N29 N28 C281 120.6(3) no
C27a N28 C281 129.8(4) no
C286 C281 C282 120.2(4) no
C286 C281 N28 121.6(4) no
C282 C281 N28 118.1(4) no
C283 C282 C281 119.0(4) no
C283 C282 H282 120.5 no
C281 C282 H282 120.5 no
C284 C283 C282 121.4(4) no
C284 C283 H283 119.3 no
C282 C283 H283 119.3 no
C283 C284 C285 118.9(4) no
C283 C284 H284 120.5 no
C285 C284 H284 120.5 no
C286 C285 C284 120.6(4) no
C286 C285 H285 119.7 no
C284 C285 H285 119.7 no
C281 C286 C285 119.7(4) no
C281 C286 H286 120.1 no
C285 C286 H286 120.1 no
C210 N29 N28 107.6(3) no
N29 C210 C20A 110.3(4) no
N29 C210 C201 118.6(4) no
C20A C210 C201 131.1(4) no
C210 C201 H20A 109.5 no
C210 C201 H20B 109.5 no
H20A C201 H20B 109.5 no
C210 C201 H20C 109.5 no
H20A C201 H20C 109.5 no
H20B C201 H20C 109.5 no
C27a C20A C211 118.4(4) no
C27a C20A C210 105.2(4) no
C211 C20A C210 136.4(4) no
C21a C211 C20A 116.9(4) no
C21a C211 C221 126.6(4) no
C20A C211 C221 116.5(4) no
C226 C221 C222 116.7(4) no
C226 C221 C211 120.5(4) no
C222 C221 C211 122.7(4) no
C223 C222 C221 118.5(4) no
C223 C222 H222 120.7 no
C221 C222 H222 120.7 no
N224 C223 C222 124.6(4) no
N224 C223 H223 117.7 no
C222 C223 H223 117.7 no
C223 N224 C225 116.0(4) no
N224 C225 C226 123.3(4) no
N224 C225 H225 118.4 no
C226 C225 H225 118.4 no
C225 C226 C221 120.9(4) no
C225 C226 H226 119.6 no
C221 C226 H226 119.6 no
C211 C21a C26a 118.6(4) no
C211 C21a C21b 125.1(4) no
C26a C21a C21b 116.2(4) no
C24a C21b C21 118.9(4) no
C24a C21b C21a 118.0(4) no
C21 C21b C21a 123.1(4) no

loop_
_geom_bond_atom_site_label_1
_geom_bond_atom_site_label_2
_geom_bond_site_symmetry_2
_geom_bond_distance
_geom_bond_publ_flag
C11 C12 . 1.395(6) no
C11 C11b . 1.397(6) no
C11 H11 . 0.95 no
C12 C13 . 1.377(6) no
C12 H12 . 0.95 no
C13 C14 . 1.381(6) no
C13 H13 . 0.95 no
C14 C14a . 1.400(6) no
C14 H14 . 0.95 no
C14a C11b . 1.401(6) no
C14a C15 . 1.488(6) no
C15 C16 . 1.513(6) no
C15 H15A . 0.99 no
C15 H15B . 0.99 no
C16 C16a . 1.500(6) no
C16 H16A . 0.99 no
C16 H16B . 0.99 no
C16a N17 . 1.330(5) no
C16a C11a . 1.438(6) no
N17 C17a . 1.343(5) no
C17a N18 . 1.375(5) no
C17a C10a . 1.396(6) no
N18 N19 . 1.381(5) no
N18 C181 . 1.424(5) no
C181 C182 . 1.390(6) no
C181 C186 . 1.390(6) no
C182 C183 . 1.380(6) no
C182 H182 . 0.95 no
C183 C184 . 1.369(7) no
C183 H183 . 0.95 no
C184 C185 . 1.384(6) no
C184 H184 . 0.95 no
C185 C186 . 1.369(6) no
C185 H185 . 0.95 no
C186 H186 . 0.95 no
N19 C110 . 1.319(5) no
C110 C10a . 1.433(6) no
C110 C101 . 1.484(6) no
C101 H10A . 0.98 no
C101 H10B . 0.98 no
C101 H10C . 0.98 no
C10a C111 . 1.410(6) no
C111 C11a . 1.392(6) no
C111 C121 . 1.488(6) no
C121 C126 . 1.391(6) no
C121 C122 . 1.395(6) no
C122 C123 . 1.383(6) no
C122 H122 . 0.95 no
C123 N124 . 1.331(6) no
C123 H123 . 0.95 no
N124 C125 . 1.338(5) no
C125 C126 . 1.376(6) no
C125 H125 . 0.95 no
C126 H126 . 0.95 no
C11a C11b . 1.505(6) no
C21 C22 . 1.391(6) no
C21 C21b . 1.402(6) no
C21 H21 . 0.95 no
C22 C23 . 1.391(7) no
C22 H22 . 0.95 no
C23 C24 . 1.371(6) no
C23 H23 . 0.95 no
C24 C24a . 1.409(6) no
C24 H24 . 0.95 no
C24a C21b . 1.402(6) no
C24a C25 . 1.501(6) no
C25 C26 . 1.517(6) no
C25 H25A . 0.99 no
C25 H25B . 0.99 no
C26 C26a . 1.498(6) no
C26 H26A . 0.99 no
C26 H26B . 0.99 no
C26a N27 . 1.344(5) no
C26a C21a . 1.434(6) no
N27 C27a . 1.327(5) no
C27a N28 . 1.382(5) no
C27a C20A . 1.392(6) no
N28 N29 . 1.381(5) no
N28 C281 . 1.425(5) no
C281 C286 . 1.378(6) no
C281 C282 . 1.395(6) no
C282 C283 . 1.380(6) no
C282 H282 . 0.95 no
C283 C284 . 1.375(7) no
C283 H283 . 0.95 no
C284 C285 . 1.389(6) no
C284 H284 . 0.95 no
C285 C286 . 1.383(6) no
C285 H285 . 0.95 no
C286 H286 . 0.95 no
N29 C210 . 1.322(5) no
C210 C20A . 1.432(6) no
C210 C201 . 1.494(6) no
C201 H20A . 0.98 no
C201 H20B . 0.98 no
C201 H20C . 0.98 no
C20A C211 . 1.419(6) no
C211 C21a . 1.377(6) no
C211 C221 . 1.485(6) no
C221 C226 . 1.387(6) no
C221 C222 . 1.399(6) no
C222 C223 . 1.385(6) no
C222 H222 . 0.95 no
C223 N224 . 1.343(6) no
C223 H223 . 0.95 no
N224 C225 . 1.344(6) no
C225 C226 . 1.368(6) no
C225 H225 . 0.95 no
C226 H226 . 0.95 no
C21a C21b . 1.504(6) no

loop_
_geom_hbond_atom_site_label_D
_geom_hbond_atom_site_label_H
_geom_hbond_atom_site_label_A
_geom_hbond_distance_DH
_geom_hbond_distance_HA
_geom_hbond_distance_DA
_geom_hbond_angle_DHA
_geom_hbond_publ_flag
C182 H182 N19 0.95 2.45 2.786(6) 101 y
C186 H186 N17 0.95 2.34 2.980(5) 125 y
C282 H282 N29 0.95 2.49 2.808(5) 100 y
C286 H286 N27 0.95 2.35 2.976(5) 123 y

loop_
_geom_torsion_atom_site_label_1
_geom_torsion_atom_site_label_2
_geom_torsion_atom_site_label_3
_geom_torsion_atom_site_label_4
_geom_torsion
_geom_torsion_publ_flag
C11b C11 C12 C13 -0.6(7) no
C11 C12 C13 C14 -2.1(7) no
C12 C13 C14 C14a 2.2(7) no
C13 C14 C14a C11b 0.4(6) no
C13 C14 C14a C15 -176.4(4) no
C14 C14a C15 C16 141.1(4) no
C11b C14a C15 C16 -35.7(6) no
C14a C15 C16 C16a 57.5(5) no
C15 C16 C16a N17 139.0(4) no
C15 C16 C16a C11a -42.0(5) no
C11a C16a N17 C17a 0.6(6) no
C16 C16a N17 C17a 179.6(3) no
C16a N17 C17a N18 -179.5(4) no
C16a N17 C17a C10a -1.3(6) no
N17 C17a N18 N19 178.8(4) no
C10a C17a N18 N19 0.3(4) no
N17 C17a N18 C181 2.6(7) no
C10a C17a N18 C181 -175.9(4) no
C17a N18 C181 C182 166.7(4) no
N19 N18 C181 C182 -9.2(5) no
C17a N18 C181 C186 -11.9(6) no
N19 N18 C181 C186 172.2(4) no
C186 C181 C182 C183 -0.9(6) no
N18 C181 C182 C183 -179.5(4) no
C181 C182 C183 C184 2.0(7) no
C182 C183 C184 C185 -1.5(7) no
C183 C184 C185 C186 -0.1(7) no
C184 C185 C186 C181 1.1(7) no
C182 C181 C186 C185 -0.7(6) no
N18 C181 C186 C185 177.9(4) no
C17a N18 N19 C110 0.4(4) no
C181 N18 N19 C110 177.1(3) no
N18 N19 C110 C10a -0.9(4) no
N18 N19 C110 C101 178.5(4) no
N17 C17a C10a C111 1.1(6) no
N18 C17a C10a C111 179.6(4) no
N17 C17a C10a C110 -179.3(4) no
N18 C17a C10a C110 -0.8(4) no
N19 C110 C10a C17a 1.1(4) no
C101 C110 C10a C17a -178.2(4) no
N19 C110 C10a C111 -179.4(5) no
C101 C110 C10a C111 1.3(8) no
C17a C10a C111 C11a 0.0(6) no
C110 C10a C111 C11a -179.5(4) no
C17a C10a C111 C121 -177.0(3) no
C110 C10a C111 C121 3.5(7) no
C11a C111 C121 C126 -104.7(5) no
C10a C111 C121 C126 72.0(5) no
C11a C111 C121 C122 79.5(6) no
C10a C111 C121 C122 -103.8(5) no
C126 C121 C122 C123 0.0(6) no
C111 C121 C122 C123 175.9(4) no
C121 C122 C123 N124 0.4(7) no
C122 C123 N124 C125 -0.3(7) no
C123 N124 C125 C126 -0.3(7) no
N124 C125 C126 C121 0.7(7) no
C122 C121 C126 C125 -0.5(6) no
C111 C121 C126 C125 -176.6(4) no
C10a C111 C11a C16a -0.6(5) no
C121 C111 C11a C16a 176.1(4) no
C10a C111 C11a C11b 179.1(4) no
C121 C111 C11a C11b -4.3(6) no
N17 C16a C11a C111 0.3(6) no
C16 C16a C11a C111 -178.6(4) no
N17 C16a C11a C11b -179.4(4) no
C16 C16a C11a C11b 1.7(5) no
C12 C11 C11b C14a 3.1(6) no
C12 C11 C11b C11a -177.6(4) no
C14 C14a C11b C11 -3.0(6) no
C15 C14a C11b C11 173.8(4) no
C14 C14a C11b C11a 177.6(4) no
C15 C14a C11b C11a -5.6(6) no
C111 C11a C11b C11 24.8(6) no
C16a C11a C11b C11 -155.6(4) no
C111 C11a C11b C14a -155.9(4) no
C16a C11a C11b C14a 23.7(5) no
C21b C21 C22 C23 1.6(7) no
C21 C22 C23 C24 0.3(7) no
C22 C23 C24 C24a 0.3(7) no
C23 C24 C24a C21b -2.7(6) no
C23 C24 C24a C25 174.3(4) no
C21b C24a C25 C26 36.2(5) no
C24 C24a C25 C26 -140.7(4) no
C24a C25 C26 C26a -57.7(5) no
C25 C26 C26a N27 -138.1(4) no
C25 C26 C26a C21a 40.9(5) no
C21a C26a N27 C27a 0.5(6) no
C26 C26a N27 C27a 179.4(4) no
C26a N27 C27a N28 -179.3(4) no
C26a N27 C27a C20A 0.4(6) no
N27 C27a N28 N29 179.0(4) no
C20A C27a N28 N29 -0.8(4) no
N27 C27a N28 C281 -2.0(7) no
C20A C27a N28 C281 178.2(4) no
N29 N28 C281 C286 -163.9(4) no
C27a N28 C281 C286 17.2(6) no
N29 N28 C281 C282 16.1(5) no
C27a N28 C281 C282 -162.8(4) no
C286 C281 C282 C283 0.6(7) no
N28 C281 C282 C283 -179.4(4) no
C281 C282 C283 C284 -0.5(7) no
C282 C283 C284 C285 0.0(7) no
C283 C284 C285 C286 0.4(7) no
C282 C281 C286 C285 -0.2(6) no
N28 C281 C286 C285 179.7(4) no
C284 C285 C286 C281 -0.2(7) no
C27a N28 N29 C210 -0.1(4) no
C281 N28 N29 C210 -179.2(3) no
N28 N29 C210 C20A 1.0(4) no
N28 N29 C210 C201 -178.6(3) no
N27 C27a C20A C211 -0.4(6) no
N28 C27a C20A C211 179.4(3) no
N27 C27a C20A C210 -178.5(4) no
N28 C27a C20A C210 1.3(4) no
N29 C210 C20A C27a -1.4(5) no
C201 C210 C20A C27a 178.1(4) no
N29 C210 C20A C211 -179.0(5) no
C201 C210 C20A C211 0.5(8) no
C27a C20A C211 C21a -0.6(6) no
C210 C20A C211 C21a 176.8(4) no
C27a C20A C211 C221 178.7(4) no
C210 C20A C211 C221 -4.0(7) no
C21a C211 C221 C226 109.5(5) no
C20A C211 C221 C226 -69.6(5) no
C21a C211 C221 C222 -74.8(6) no
C20A C211 C221 C222 106.1(5) no
C226 C221 C222 C223 0.7(6) no
C211 C221 C222 C223 -175.2(4) no
C221 C222 C223 N224 -1.9(7) no
C222 C223 N224 C225 1.7(7) no
C223 N224 C225 C226 -0.3(7) no
N224 C225 C226 C221 -0.8(7) no
C222 C221 C226 C225 0.6(6) no
C211 C221 C226 C225 176.5(4) no
C20A C211 C21a C26a 1.4(5) no
C221 C211 C21a C26a -177.8(4) no
C20A C211 C21a C21b 179.9(4) no
C221 C211 C21a C21b 0.8(6) no
N27 C26a C21a C211 -1.5(6) no
C26 C26a C21a C211 179.7(4) no
N27 C26a C21a C21b 179.9(4) no
C26 C26a C21a C21b 1.1(5) no
C24 C24a C21b C21 4.4(6) no
C25 C24a C21b C21 -172.6(4) no
C24 C24a C21b C21a -176.9(4) no
C25 C24a C21b C21a 6.1(6) no
C22 C21 C21b C24a -3.9(6) no
C22 C21 C21b C21a 177.5(4) no
C211 C21a C21b C24a 155.4(4) no
C26a C21a C21b C24a -26.0(5) no
C211 C21a C21b C21 -26.0(6) no
C26a C21a C21b C21 152.5(4) no

loop_
_cod_related_entry_id
_cod_related_entry_database
_cod_related_entry_code
1 ChemSpider 30654025
